data_7037313
loop_
_publ_author_name
'Chakraborty, Prateeti'
'Majumder, Ishani'
'Banu, Kazi Sabnam'
'Ghosh, Bipinbihari'
'Kara, Hulya'
'Zangrando, Ennio'
'Das, Debasis'

_publ_section_title
;
 Mn(ii) complexes of different nuclearity: synthesis, characterization and
 catecholase-like activity.
;
_journal_issue 2
_journal_name_full 'Dalton transactions (Cambridge, England : 2003)'
_journal_page_first 742
_journal_page_last 752
_journal_paper_doi 10.1039/c5dt03659c
_journal_volume 45
_journal_year 2015
_chemical_formula_moiety 'C27 H37 Mn2 N7 O5'
_chemical_formula_sum 'C27 H37 Mn2 N7 O5'
_chemical_formula_weight 649.52
_chemical_name_systematic
;
 ?
;
_space_group_IT_number 2
_symmetry_cell_setting triclinic
_symmetry_space_group_name_Hall '-P 1'
_symmetry_space_group_name_H-M 'P -1'
_atom_sites_solution_hydrogens geom
_atom_sites_solution_primary direct
_atom_sites_solution_secondary difmap
_audit_creation_method SHELXL-97
_audit_update_record
;
2015-11-05 deposited with the CCDC.
2015-11-16 downloaded from the CCDC.
;
_cell_angle_alpha 78.53(2)
_cell_angle_beta 84.51(3)
_cell_angle_gamma 70.55(2)
_cell_formula_units_Z 2
_cell_length_a 10.058(3)
_cell_length_b 12.348(3)
_cell_length_c 13.366(4)
_cell_measurement_temperature 293(2)
_cell_volume 1533.2(8)
_computing_cell_refinement 'Denzo (Otwinowski & Minor 1997)'
_computing_data_collection 'Nonius Xpress'
_computing_data_reduction 'Denzo and Scalepack (Otwinowski & Minor 1997)'
_computing_molecular_graphics 'Ortep3/windows (Farrugia,1997)'
_computing_publication_material 'Wingx 1.70.00 (Farrugia, 1999)'
_computing_structure_refinement 'SHELX97 (Sheldrick, 1998)'
_computing_structure_solution 'SHELX97 (Sheldrick, 1998)'
_diffrn_ambient_temperature 293(2)
_diffrn_measured_fraction_theta_full 0.985
_diffrn_measured_fraction_theta_max 0.985
_diffrn_measurement_device_type 'image plate dip1030'
_diffrn_measurement_method 'laser scanner'
_diffrn_radiation_monochromator graphite
_diffrn_radiation_source 'fine-focus sealed tube'
_diffrn_radiation_type MoK\a
_diffrn_radiation_wavelength 0.71073
_diffrn_reflns_av_R_equivalents 0.0779
_diffrn_reflns_av_sigmaI/netI 0.1811
_diffrn_reflns_limit_h_max 11
_diffrn_reflns_limit_h_min -10
_diffrn_reflns_limit_k_max 13
_diffrn_reflns_limit_k_min -11
_diffrn_reflns_limit_l_max 14
_diffrn_reflns_limit_l_min -14
_diffrn_reflns_number 11533
_diffrn_reflns_theta_full 23.26
_diffrn_reflns_theta_max 23.26
_diffrn_reflns_theta_min 1.56
_exptl_absorpt_coefficient_mu 0.870
_exptl_absorpt_correction_T_max 1.3661
_exptl_absorpt_correction_T_min 0.7199
_exptl_absorpt_correction_type refdelf
_exptl_absorpt_process_details
;
Parkin S,Moezzi B & Hope H, (1995) J. Appl. Cryst. 28, 53-56
Quadratic fit to sin(theta)/lambda - 18 parameters
;
_exptl_crystal_density_diffrn 1.407
_exptl_crystal_density_method 'not measured'
_exptl_crystal_description block
_exptl_crystal_F_000 676
_exptl_crystal_size_max 0.35
_exptl_crystal_size_mid 0.30
_exptl_crystal_size_min 0.30
_refine_diff_density_max 0.364
_refine_diff_density_min -0.362
_refine_diff_density_rms 0.080
_refine_ls_extinction_method none
_refine_ls_goodness_of_fit_ref 0.825
_refine_ls_hydrogen_treatment constr
_refine_ls_matrix_type full
_refine_ls_number_parameters 370
_refine_ls_number_reflns 4339
_refine_ls_number_restraints 0
_refine_ls_restrained_S_all 0.825
_refine_ls_R_factor_all 0.1500
_refine_ls_R_factor_gt 0.0731
_refine_ls_shift/su_max 0.000
_refine_ls_shift/su_mean 0.000
_refine_ls_structure_factor_coef Fsqd
_refine_ls_weighting_details 'calc w=1/[\s^2^(Fo^2^)+(0.0770P)^2^+0.0000P] where P=(Fo^2^+2Fc^2^)/3'
_refine_ls_weighting_scheme calc
_refine_ls_wR_factor_gt 0.1723
_refine_ls_wR_factor_ref 0.1953
_reflns_number_gt 1478
_reflns_number_total 4339
_reflns_threshold_expression >2sigma(I)
_cod_data_source_file c5dt03659c2.cif
_cod_data_source_block 3
_cod_depositor_comments 'Adding full bibliography for 7037311--7037313.cif.'
_cod_original_cell_volume 1533.3(7)
_cod_database_code 7037313

loop_
_symmetry_equiv_pos_as_xyz
'x, y, z'
'-x, -y, -z'

loop_
_atom_site_label
_atom_site_type_symbol
_atom_site_fract_x
_atom_site_fract_y
_atom_site_fract_z
_atom_site_U_iso_or_equiv
_atom_site_adp_type
_atom_site_occupancy
_atom_site_symmetry_multiplicity
_atom_site_calc_flag
_atom_site_refinement_flags
Mn1 Mn 0.18564(18) 0.09885(13) 0.68009(13) 0.0767(6) Uani 1 1 d .
Mn2 Mn -0.12567(18) 0.30478(13) 0.72063(13) 0.0763(6) Uani 1 1 d .
O1 O 0.0129(7) 0.2319(6) 0.5998(6) 0.078(2) Uani 1 1 d .
N1 N 0.1877(9) 0.0112(7) 0.5525(7) 0.074(3) Uani 1 1 d .
N2 N -0.1621(9) 0.4668(6) 0.6086(8) 0.070(2) Uani 1 1 d .
N3 N 0.3737(11) -0.0820(7) 0.7168(9) 0.090(3) Uani 1 1 d .
N4 N -0.2742(12) 0.4560(7) 0.8107(8) 0.093(3) Uani 1 1 d .
C1 C -0.0076(11) 0.2629(9) 0.5025(10) 0.072(3) Uani 1 1 d .
C2 C -0.0863(12) 0.3750(10) 0.4566(9) 0.078(3) Uani 1 1 d .
C3 C -0.1127(12) 0.4041(9) 0.3552(9) 0.078(3) Uani 1 1 d .
H3 H -0.1623 0.4812 0.3289 0.094 Uiso 1 1 calc R
C4 C -0.0686(15) 0.3234(10) 0.2882(9) 0.095(4) Uani 1 1 d .
C5 C -0.0942(16) 0.3561(11) 0.1767(9) 0.129(5) Uani 1 1 d .
H5A H -0.1478 0.4375 0.1605 0.193 Uiso 1 1 calc R
H5B H -0.1459 0.3105 0.1583 0.193 Uiso 1 1 calc R
H5C H -0.0055 0.3416 0.1393 0.193 Uiso 1 1 calc R
C6 C 0.0111(12) 0.2130(10) 0.3336(10) 0.083(3) Uani 1 1 d .
H6 H 0.0479 0.1576 0.2916 0.099 Uiso 1 1 calc R
C7 C 0.0415(11) 0.1773(10) 0.4368(10) 0.071(3) Uani 1 1 d .
C8 C 0.1323(13) 0.0564(10) 0.4667(10) 0.081(3) Uani 1 1 d .
H8 H 0.1510 0.0085 0.4180 0.097 Uiso 1 1 calc R
C9 C 0.2866(13) -0.1124(10) 0.5641(11) 0.098(4) Uani 1 1 d .
H9A H 0.2438 -0.1607 0.5383 0.117 Uiso 1 1 calc R
H9B H 0.3736 -0.1145 0.5251 0.117 Uiso 1 1 calc R
C10 C 0.3164(14) -0.1566(10) 0.6708(12) 0.104(4) Uani 1 1 d .
H10A H 0.3839 -0.2348 0.6779 0.125 Uiso 1 1 calc R
H10B H 0.2303 -0.1618 0.7078 0.125 Uiso 1 1 calc R
C11 C 0.3903(17) -0.1285(11) 0.8262(12) 0.121(5) Uani 1 1 d .
H11A H 0.4292 -0.2130 0.8388 0.146 Uiso 1 1 calc R
H11B H 0.3007 -0.1053 0.8636 0.146 Uiso 1 1 calc R
C12 C 0.494(2) -0.0728(14) 0.8567(14) 0.151(7) Uani 1 1 d .
H12A H 0.4434 -0.0035 0.8851 0.181 Uiso 1 1 calc R
H12B H 0.5588 -0.1277 0.9069 0.181 Uiso 1 1 calc R
C13 C 0.5717(19) -0.0427(16) 0.7609(17) 0.147(7) Uani 1 1 d .
H13A H 0.6724 -0.0815 0.7678 0.190 Uiso 1 1 calc R
H13B H 0.5539 0.0409 0.7440 0.190 Uiso 1 1 calc R
C14 C 0.5163(16) -0.0846(11) 0.6792(12) 0.123(5) Uani 1 1 d .
H14A H 0.5137 -0.0331 0.6138 0.147 Uiso 1 1 calc R
H14B H 0.5746 -0.1631 0.6718 0.147 Uiso 1 1 calc R
C15 C -0.1488(11) 0.4729(9) 0.5105(9) 0.071(3) Uani 1 1 d .
H15 H -0.1823 0.5467 0.4706 0.085 Uiso 1 1 calc R
C16 C -0.2352(14) 0.5733(9) 0.6441(9) 0.092(4) Uani 1 1 d .
H16A H -0.3335 0.5996 0.6262 0.110 Uiso 1 1 calc R
H16B H -0.1942 0.6330 0.6119 0.110 Uiso 1 1 calc R
C17 C -0.2244(14) 0.5537(9) 0.7586(10) 0.107(4) Uani 1 1 d .
H17A H -0.1270 0.5369 0.7753 0.128 Uiso 1 1 calc R
H17B H -0.2803 0.6244 0.7834 0.128 Uiso 1 1 calc R
C18 C -0.4219(16) 0.4731(12) 0.8092(13) 0.131(6) Uani 1 1 d .
H18A H -0.4477 0.4685 0.7425 0.157 Uiso 1 1 calc R
H18B H -0.4771 0.5486 0.8259 0.157 Uiso 1 1 calc R
C19 C -0.4452(17) 0.3763(14) 0.8886(16) 0.141(6) Uani 1 1 d .
H19A H -0.4373 0.3088 0.8588 0.169 Uiso 1 1 calc R
H19B H -0.5372 0.4014 0.9224 0.169 Uiso 1 1 calc R
C20 C -0.324(2) 0.3483(14) 0.9650(12) 0.141(6) Uani 1 1 d .
H20A H -0.3624 0.3622 1.0323 0.169 Uiso 1 1 calc R
H20B H -0.2638 0.2676 0.9703 0.169 Uiso 1 1 calc R
C21 C -0.2405(16) 0.4316(10) 0.9190(10) 0.107(4) Uani 1 1 d .
H21A H -0.2725 0.5023 0.9483 0.128 Uiso 1 1 calc R
H21B H -0.1401 0.3944 0.9288 0.128 Uiso 1 1 calc R
N5 N 0.3312(11) 0.1908(9) 0.5907(8) 0.098(3) Uani 1 1 d .
N6 N 0.4705(13) 0.3202(9) 0.5723(11) 0.136(5) Uani 1 1 d .
N7 N 0.6914(12) 0.2836(9) 0.6538(8) 0.099(3) Uani 1 1 d .
C22 C 0.4002(14) 0.2454(10) 0.5898(10) 0.085(4) Uani 1 1 d .
C23 C 0.5870(18) 0.2961(11) 0.6200(12) 0.104(5) Uani 1 1 d .
O2 O 0.0471(9) 0.0134(6) 0.7748(6) 0.095(2) Uani 1 1 d .
O3 O -0.1193(8) 0.1581(7) 0.8321(6) 0.096(3) Uani 1 1 d .
O4 O 0.2152(9) 0.1609(7) 0.8061(6) 0.097(3) Uani 1 1 d .
O5 O 0.0436(9) 0.3296(6) 0.7912(7) 0.098(3) Uani 1 1 d .
C24 C -0.0517(14) 0.0510(12) 0.8338(9) 0.088(4) Uani 1 1 d .
C25 C -0.1055(13) -0.0330(9) 0.9133(9) 0.098(4) Uani 1 1 d .
H25A H -0.1828 0.0106 0.9523 0.147 Uiso 1 1 calc R
H25B H -0.0308 -0.0809 0.9581 0.147 Uiso 1 1 calc R
H25C H -0.1366 -0.0816 0.8796 0.147 Uiso 1 1 calc R
C26 C 0.1544(16) 0.2554(14) 0.8328(9) 0.087(4) Uani 1 1 d .
C27 C 0.2137(14) 0.2884(10) 0.9163(11) 0.121(5) Uani 1 1 d .
H27A H 0.1531 0.3628 0.9300 0.182 Uiso 1 1 calc R
H27B H 0.3060 0.2931 0.8956 0.182 Uiso 1 1 calc R
H27C H 0.2202 0.2304 0.9770 0.182 Uiso 1 1 calc R

loop_
_atom_site_aniso_label
_atom_site_aniso_U_11
_atom_site_aniso_U_22
_atom_site_aniso_U_33
_atom_site_aniso_U_23
_atom_site_aniso_U_13
_atom_site_aniso_U_12
Mn1 0.0664(13) 0.0739(10) 0.0850(14) -0.0118(9) -0.0068(10) -0.0164(9)
Mn2 0.0686(13) 0.0779(11) 0.0772(13) -0.0147(9) -0.0042(10) -0.0159(9)
O1 0.066(5) 0.093(5) 0.078(6) -0.032(4) -0.002(4) -0.020(4)
N1 0.066(7) 0.074(6) 0.082(7) -0.006(5) -0.004(6) -0.029(5)
N2 0.063(6) 0.065(5) 0.077(7) -0.023(5) -0.016(5) -0.005(4)
N3 0.085(8) 0.072(6) 0.095(9) 0.002(6) -0.009(7) -0.010(5)
N4 0.103(10) 0.077(6) 0.088(9) -0.010(5) 0.010(7) -0.021(6)
C1 0.068(8) 0.083(8) 0.071(9) -0.024(7) -0.004(7) -0.025(6)
C2 0.085(9) 0.079(8) 0.072(9) -0.015(7) -0.011(7) -0.027(7)
C3 0.088(9) 0.086(8) 0.060(8) -0.005(7) -0.020(7) -0.027(7)
C4 0.169(14) 0.075(8) 0.060(9) -0.015(7) 0.003(9) -0.063(9)
C5 0.165(15) 0.147(12) 0.071(10) -0.013(8) -0.018(10) -0.046(10)
C6 0.082(9) 0.095(9) 0.081(10) -0.032(7) 0.001(7) -0.034(7)
C7 0.058(8) 0.088(8) 0.076(9) -0.032(7) -0.008(7) -0.027(6)
C8 0.082(9) 0.080(8) 0.084(10) -0.014(7) 0.004(8) -0.032(7)
C9 0.089(10) 0.083(8) 0.118(12) -0.037(8) 0.005(9) -0.014(7)
C10 0.082(10) 0.086(9) 0.141(14) -0.016(9) -0.008(9) -0.022(7)
C11 0.119(13) 0.096(10) 0.118(14) 0.019(9) -0.007(10) -0.015(9)
C12 0.162(19) 0.136(13) 0.114(15) -0.014(11) -0.041(14) 0.012(12)
C13 0.113(16) 0.177(16) 0.155(19) -0.069(15) -0.070(15) -0.011(13)
C14 0.086(12) 0.107(10) 0.143(15) -0.009(9) 0.026(11) -0.006(8)
C15 0.069(8) 0.079(7) 0.066(8) -0.011(6) -0.013(7) -0.025(6)
C16 0.122(11) 0.076(8) 0.071(9) 0.003(6) -0.015(8) -0.028(7)
C17 0.118(12) 0.077(8) 0.121(13) -0.035(8) 0.020(10) -0.021(8)
C18 0.070(11) 0.109(11) 0.206(19) -0.056(11) -0.016(11) 0.000(9)
C19 0.098(13) 0.121(12) 0.22(2) -0.066(12) 0.049(13) -0.057(11)
C20 0.148(17) 0.156(13) 0.110(13) -0.035(11) 0.047(12) -0.046(13)
C21 0.145(14) 0.104(9) 0.072(10) -0.022(7) 0.007(9) -0.041(9)
N5 0.074(8) 0.105(8) 0.111(9) 0.000(6) -0.012(6) -0.031(6)
N6 0.093(10) 0.096(8) 0.214(15) 0.003(8) -0.054(9) -0.030(7)
N7 0.078(8) 0.135(9) 0.100(9) -0.041(7) 0.001(7) -0.046(7)
C22 0.063(9) 0.063(8) 0.128(12) -0.022(7) -0.014(8) -0.012(6)
C23 0.083(12) 0.099(9) 0.134(14) -0.025(8) -0.022(10) -0.028(9)
O2 0.085(7) 0.104(5) 0.092(6) -0.026(5) 0.016(5) -0.028(5)
O3 0.089(7) 0.091(5) 0.086(6) -0.006(5) 0.011(5) -0.008(5)
O4 0.089(7) 0.078(5) 0.117(7) -0.031(5) -0.017(5) -0.006(5)
O5 0.091(7) 0.087(5) 0.121(7) -0.030(5) -0.027(6) -0.023(5)
C24 0.067(10) 0.122(11) 0.067(9) -0.020(8) 0.005(7) -0.020(8)
C25 0.100(10) 0.085(8) 0.092(10) 0.007(7) 0.022(8) -0.028(7)
C26 0.085(11) 0.122(12) 0.067(9) -0.013(8) -0.005(8) -0.054(10)
C27 0.112(12) 0.118(10) 0.131(13) -0.013(9) -0.037(10) -0.028(9)

loop_
_atom_type_symbol
_atom_type_description
_atom_type_scat_dispersion_real
_atom_type_scat_dispersion_imag
_atom_type_scat_source
C C 0.0033 0.0016 'International Tables Vol C Tables 4.2.6.8 and 6.1.1.4'
H H 0.0000 0.0000 'International Tables Vol C Tables 4.2.6.8 and 6.1.1.4'
N N 0.0061 0.0033 'International Tables Vol C Tables 4.2.6.8 and 6.1.1.4'
O O 0.0106 0.0060 'International Tables Vol C Tables 4.2.6.8 and 6.1.1.4'
Mn Mn 0.3368 0.7283 'International Tables Vol C Tables 4.2.6.8 and 6.1.1.4'

loop_
_geom_angle_atom_site_label_1
_geom_angle_atom_site_label_2
_geom_angle_atom_site_label_3
_geom_angle
_geom_angle_site_symmetry_1
_geom_angle_site_symmetry_3
O4 Mn1 O1 106.6(3) . .
O4 Mn1 O2 88.7(3) . .
O1 Mn1 O2 93.1(3) . .
O4 Mn1 N1 170.6(3) . .
O1 Mn1 N1 82.6(3) . .
O2 Mn1 N1 92.8(3) . .
O4 Mn1 N5 87.8(4) . .
O1 Mn1 N5 88.1(3) . .
O2 Mn1 N5 176.5(4) . .
N1 Mn1 N5 90.6(4) . .
O4 Mn1 N3 94.8(4) . .
O1 Mn1 N3 158.6(3) . .
O2 Mn1 N3 87.7(3) . .
N1 Mn1 N3 76.0(4) . .
N5 Mn1 N3 92.4(4) . .
O3 Mn2 O5 90.8(3) . .
O3 Mn2 O1 103.3(3) . .
O5 Mn2 O1 92.4(3) . .
O3 Mn2 N2 172.5(3) . .
O5 Mn2 N2 93.9(3) . .
O1 Mn2 N2 82.4(3) . .
O3 Mn2 N7 88.7(4) . 1_455
O5 Mn2 N7 177.0(4) . 1_455
O1 Mn2 N7 90.6(3) . 1_455
N2 Mn2 N7 86.3(4) . 1_455
O3 Mn2 N4 99.4(3) . .
O5 Mn2 N4 83.9(4) . .
O1 Mn2 N4 157.0(3) . .
N2 Mn2 N4 75.3(3) . .
N7 Mn2 N4 93.3(4) 1_455 .
C1 O1 Mn1 129.7(7) . .
C1 O1 Mn2 126.7(7) . .
Mn1 O1 Mn2 103.6(4) . .
C8 N1 C9 117.2(10) . .
C8 N1 Mn1 127.7(8) . .
C9 N1 Mn1 114.4(7) . .
C15 N2 C16 116.3(9) . .
C15 N2 Mn2 125.0(7) . .
C16 N2 Mn2 117.1(7) . .
C11 N3 C14 103.9(11) . .
C11 N3 C10 108.6(11) . .
C14 N3 C10 113.9(11) . .
C11 N3 Mn1 113.5(8) . .
C14 N3 Mn1 118.0(7) . .
C10 N3 Mn1 99.0(7) . .
C18 N4 C21 105.7(11) . .
C18 N4 C17 117.3(12) . .
C21 N4 C17 108.2(11) . .
C18 N4 Mn2 114.5(8) . .
C21 N4 Mn2 112.0(7) . .
C17 N4 Mn2 99.0(7) . .
O1 C1 C2 123.6(10) . .
O1 C1 C7 120.0(10) . .
C2 C1 C7 116.2(11) . .
C3 C2 C1 122.7(11) . .
C3 C2 C15 112.8(11) . .
C1 C2 C15 124.6(11) . .
C2 C3 C4 123.3(11) . .
C2 C3 H3 118.3 . .
C4 C3 H3 118.3 . .
C6 C4 C3 113.7(11) . .
C6 C4 C5 122.9(12) . .
C3 C4 C5 123.2(11) . .
C4 C5 H5A 109.5 . .
C4 C5 H5B 109.5 . .
H5A C5 H5B 109.5 . .
C4 C5 H5C 109.5 . .
H5A C5 H5C 109.5 . .
H5B C5 H5C 109.5 . .
C4 C6 C7 125.8(11) . .
C4 C6 H6 117.1 . .
C7 C6 H6 117.1 . .
C6 C7 C1 118.2(11) . .
C6 C7 C8 115.9(11) . .
C1 C7 C8 125.7(11) . .
N1 C8 C7 126.1(11) . .
N1 C8 H8 116.9 . .
C7 C8 H8 116.9 . .
C10 C9 N1 109.1(10) . .
C10 C9 H9A 109.9 . .
N1 C9 H9A 109.9 . .
C10 C9 H9B 109.9 . .
N1 C9 H9B 109.9 . .
H9A C9 H9B 108.3 . .
C9 C10 N3 112.6(11) . .
C9 C10 H10A 109.1 . .
N3 C10 H10A 109.1 . .
C9 C10 H10B 109.1 . .
N3 C10 H10B 109.1 . .
H10A C10 H10B 107.8 . .
N3 C11 C12 103.2(12) . .
N3 C11 H11A 111.1 . .
C12 C11 H11A 111.1 . .
N3 C11 H11B 111.1 . .
C12 C11 H11B 111.1 . .
H11A C11 H11B 109.1 . .
C13 C12 C11 105.5(15) . .
C13 C12 H12A 110.6 . .
C11 C12 H12A 110.6 . .
C13 C12 H12B 110.6 . .
C11 C12 H12B 110.6 . .
H12A C12 H12B 108.8 . .
C12 C13 C14 105.6(16) . .
C12 C13 H13A 110.6 . .
C14 C13 H13A 110.6 . .
C12 C13 H13B 110.6 . .
C14 C13 H13B 110.6 . .
H13A C13 H13B 108.7 . .
N3 C14 C13 104.0(13) . .
N3 C14 H14A 111.0 . .
C13 C14 H14A 111.0 . .
N3 C14 H14B 111.0 . .
C13 C14 H14B 111.0 . .
H14A C14 H14B 109.0 . .
N2 C15 C2 126.1(10) . .
N2 C15 H15 116.9 . .
C2 C15 H15 116.9 . .
N2 C16 C17 109.3(9) . .
N2 C16 H16A 109.8 . .
C17 C16 H16A 109.8 . .
N2 C16 H16B 109.8 . .
C17 C16 H16B 109.8 . .
H16A C16 H16B 108.3 . .
N4 C17 C16 111.9(10) . .
N4 C17 H17A 109.2 . .
C16 C17 H17A 109.2 . .
N4 C17 H17B 109.2 . .
C16 C17 H17B 109.2 . .
H17A C17 H17B 107.9 . .
N4 C18 C19 104.8(12) . .
N4 C18 H18A 110.8 . .
C19 C18 H18A 110.8 . .
N4 C18 H18B 110.8 . .
C19 C18 H18B 110.8 . .
H18A C18 H18B 108.9 . .
C18 C19 C20 103.2(12) . .
C18 C19 H19A 111.1 . .
C20 C19 H19A 111.1 . .
C18 C19 H19B 111.1 . .
C20 C19 H19B 111.1 . .
H19A C19 H19B 109.1 . .
C21 C20 C19 105.0(13) . .
C21 C20 H20A 110.8 . .
C19 C20 H20A 110.8 . .
C21 C20 H20B 110.8 . .
C19 C20 H20B 110.8 . .
H20A C20 H20B 108.8 . .
N4 C21 C20 101.6(11) . .
N4 C21 H21A 111.5 . .
C20 C21 H21A 111.5 . .
N4 C21 H21B 111.5 . .
C20 C21 H21B 111.5 . .
H21A C21 H21B 109.3 . .
C22 N5 Mn1 148.4(12) . .
C23 N6 C22 119.4(12) . .
C23 N7 Mn2 166.3(11) . 1_655
N5 C22 N6 169.3(15) . .
N7 C23 N6 172.8(17) . .
C24 O2 Mn1 130.7(8) . .
C24 O3 Mn2 130.9(8) . .
C26 O4 Mn1 129.9(9) . .
C26 O5 Mn2 130.6(8) . .
O2 C24 O3 124.6(12) . .
O2 C24 C25 120.3(12) . .
O3 C24 C25 115.0(11) . .
C24 C25 H25A 109.5 . .
C24 C25 H25B 109.5 . .
H25A C25 H25B 109.5 . .
C24 C25 H25C 109.5 . .
H25A C25 H25C 109.5 . .
H25B C25 H25C 109.5 . .
O4 C26 O5 123.3(12) . .
O4 C26 C27 119.3(13) . .
O5 C26 C27 117.3(13) . .
C26 C27 H27A 109.5 . .
C26 C27 H27B 109.5 . .
H27A C27 H27B 109.5 . .
C26 C27 H27C 109.5 . .
H27A C27 H27C 109.5 . .
H27B C27 H27C 109.5 . .

loop_
_geom_bond_atom_site_label_1
_geom_bond_atom_site_label_2
_geom_bond_distance
_geom_bond_site_symmetry_2
Mn1 O4 2.066(8) .
Mn1 O1 2.151(8) .
Mn1 O2 2.184(8) .
Mn1 N1 2.189(9) .
Mn1 N5 2.256(11) .
Mn1 N3 2.395(9) .
Mn2 O3 2.091(7) .
Mn2 O5 2.157(9) .
Mn2 O1 2.162(7) .
Mn2 N2 2.192(8) .
Mn2 N7 2.231(11) 1_455
Mn2 N4 2.421(9) .
O1 C1 1.297(11) .
N1 C8 1.264(12) .
N1 C9 1.506(13) .
N2 C15 1.295(11) .
N2 C16 1.425(12) .
N3 C11 1.465(15) .
N3 C14 1.465(14) .
N3 C10 1.487(13) .
N4 C18 1.430(14) .
N4 C21 1.468(13) .
N4 C17 1.481(12) .
C1 C2 1.394(13) .
C1 C7 1.440(13) .
C2 C3 1.359(13) .
C2 C15 1.459(14) .
C3 C4 1.406(14) .
C3 H3 0.9300 .
C4 C6 1.381(14) .
C4 C5 1.488(14) .
C5 H5A 0.9600 .
C5 H5B 0.9600 .
C5 H5C 0.9600 .
C6 C7 1.392(14) .
C6 H6 0.9300 .
C7 C8 1.465(14) .
C8 H8 0.9300 .
C9 C10 1.443(15) .
C9 H9A 0.9700 .
C9 H9B 0.9700 .
C10 H10A 0.9700 .
C10 H10B 0.9700 .
C11 C12 1.549(19) .
C11 H11A 0.9700 .
C11 H11B 0.9700 .
C12 C13 1.48(2) .
C12 H12A 0.9700 .
C12 H12B 0.9700 .
C13 C14 1.519(18) .
C13 H13A 0.9700 .
C13 H13B 0.9700 .
C14 H14A 0.9700 .
C14 H14B 0.9700 .
C15 H15 0.9300 .
C16 C17 1.511(14) .
C16 H16A 0.9700 .
C16 H16B 0.9700 .
C17 H17A 0.9700 .
C17 H17B 0.9700 .
C18 C19 1.499(18) .
C18 H18A 0.9700 .
C18 H18B 0.9700 .
C19 C20 1.57(2) .
C19 H19A 0.9700 .
C19 H19B 0.9700 .
C20 C21 1.537(16) .
C20 H20A 0.9700 .
C20 H20B 0.9700 .
C21 H21A 0.9700 .
C21 H21B 0.9700 .
N5 C22 1.115(13) .
N6 C23 1.306(17) .
N6 C22 1.314(15) .
N7 C23 1.133(15) .
N7 Mn2 2.231(11) 1_655
O2 C24 1.230(12) .
O3 C24 1.266(13) .
O4 C26 1.230(14) .
O5 C26 1.276(14) .
C24 C25 1.525(14) .
C25 H25A 0.9600 .
C25 H25B 0.9600 .
C25 H25C 0.9600 .
C26 C27 1.496(15) .
C27 H27A 0.9600 .
C27 H27B 0.9600 .
C27 H27C 0.9600 .

loop_
_geom_torsion_atom_site_label_1
_geom_torsion_atom_site_label_2
_geom_torsion_atom_site_label_3
_geom_torsion_atom_site_label_4
_geom_torsion
_geom_torsion_site_symmetry_1
O4 Mn1 O1 C1 145.2(8) .
O2 Mn1 O1 C1 -125.2(8) .
N1 Mn1 O1 C1 -32.7(8) .
N5 Mn1 O1 C1 58.1(9) .
N3 Mn1 O1 C1 -33.6(14) .
O4 Mn1 O1 Mn2 -35.3(4) .
O2 Mn1 O1 Mn2 54.3(3) .
N1 Mn1 O1 Mn2 146.7(3) .
N5 Mn1 O1 Mn2 -122.4(4) .
N3 Mn1 O1 Mn2 145.8(8) .
O3 Mn2 O1 C1 138.9(8) .
O5 Mn2 O1 C1 -129.7(8) .
N2 Mn2 O1 C1 -36.1(8) .
N7 Mn2 O1 C1 50.1(8) 1_455
N4 Mn2 O1 C1 -49.6(13) .
O3 Mn2 O1 Mn1 -40.6(4) .
O5 Mn2 O1 Mn1 50.8(3) .
N2 Mn2 O1 Mn1 144.4(3) .
N7 Mn2 O1 Mn1 -129.4(4) 1_455
N4 Mn2 O1 Mn1 130.9(9) .
O4 Mn1 N1 C8 -149.8(18) .
O1 Mn1 N1 C8 18.2(10) .
O2 Mn1 N1 C8 110.9(10) .
N5 Mn1 N1 C8 -69.8(10) .
N3 Mn1 N1 C8 -162.1(10) .
O4 Mn1 N1 C9 19(2) .
O1 Mn1 N1 C9 -172.6(7) .
O2 Mn1 N1 C9 -79.8(7) .
N5 Mn1 N1 C9 99.5(7) .
N3 Mn1 N1 C9 7.1(7) .
O3 Mn2 N2 C15 -113(3) .
O5 Mn2 N2 C15 118.5(9) .
O1 Mn2 N2 C15 26.6(8) .
N7 Mn2 N2 C15 -64.5(9) 1_455
N4 Mn2 N2 C15 -158.8(9) .
O3 Mn2 N2 C16 52(3) .
O5 Mn2 N2 C16 -76.2(8) .
O1 Mn2 N2 C16 -168.2(8) .
N7 Mn2 N2 C16 100.8(8) 1_455
N4 Mn2 N2 C16 6.4(8) .
O4 Mn1 N3 C11 35.3(10) .
O1 Mn1 N3 C11 -145.7(10) .
O2 Mn1 N3 C11 -53.2(10) .
N1 Mn1 N3 C11 -146.7(10) .
N5 Mn1 N3 C11 123.3(10) .
O4 Mn1 N3 C14 -86.5(11) .
O1 Mn1 N3 C14 92.5(13) .
O2 Mn1 N3 C14 -175.0(11) .
N1 Mn1 N3 C14 91.5(11) .
N5 Mn1 N3 C14 1.5(11) .
O4 Mn1 N3 C10 150.2(8) .
O1 Mn1 N3 C10 -30.8(14) .
O2 Mn1 N3 C10 61.7(8) .
N1 Mn1 N3 C10 -31.8(8) .
N5 Mn1 N3 C10 -121.8(8) .
O3 Mn2 N4 C18 -80.3(10) .
O5 Mn2 N4 C18 -170.1(10) .
O1 Mn2 N4 C18 108.1(11) .
N2 Mn2 N4 C18 94.3(10) .
N7 Mn2 N4 C18 9.0(11) 1_455
O3 Mn2 N4 C21 40.1(9) .
O5 Mn2 N4 C21 -49.7(9) .
O1 Mn2 N4 C21 -131.6(9) .
N2 Mn2 N4 C21 -145.4(9) .
N7 Mn2 N4 C21 129.3(9) 1_455
O3 Mn2 N4 C17 154.0(8) .
O5 Mn2 N4 C17 64.2(8) .
O1 Mn2 N4 C17 -17.6(15) .
N2 Mn2 N4 C17 -31.4(8) .
N7 Mn2 N4 C17 -116.7(8) 1_455
Mn1 O1 C1 C2 -152.3(8) .
Mn2 O1 C1 C2 28.3(14) .
Mn1 O1 C1 C7 33.3(14) .
Mn2 O1 C1 C7 -146.1(7) .
O1 C1 C2 C3 -176.5(10) .
C7 C1 C2 C3 -1.9(16) .
O1 C1 C2 C15 3.6(17) .
C7 C1 C2 C15 178.2(10) .
C1 C2 C3 C4 2.9(18) .
C15 C2 C3 C4 -177.2(11) .
C2 C3 C4 C6 -3.6(17) .
C2 C3 C4 C5 -178.3(12) .
C3 C4 C6 C7 3.9(18) .
C5 C4 C6 C7 178.6(12) .
C4 C6 C7 C1 -3.3(17) .
C4 C6 C7 C8 -178.1(11) .
O1 C1 C7 C6 176.8(10) .
C2 C1 C7 C6 2.0(14) .
O1 C1 C7 C8 -8.9(16) .
C2 C1 C7 C8 176.3(10) .
C9 N1 C8 C7 -175.4(10) .
Mn1 N1 C8 C7 -6.5(17) .
C6 C7 C8 N1 170.0(11) .
C1 C7 C8 N1 -4.3(18) .
C8 N1 C9 C10 -168.5(11) .
Mn1 N1 C9 C10 21.0(12) .
N1 C9 C10 N3 -55.8(14) .
C11 N3 C10 C9 175.7(11) .
C14 N3 C10 C9 -69.1(13) .
Mn1 N3 C10 C9 57.1(11) .
C14 N3 C11 C12 39.9(13) .
C10 N3 C11 C12 161.4(11) .
Mn1 N3 C11 C12 -89.5(11) .
N3 C11 C12 C13 -23.0(16) .
C11 C12 C13 C14 -2.0(17) .
C11 N3 C14 C13 -41.7(13) .
C10 N3 C14 C13 -159.6(11) .
Mn1 N3 C14 C13 84.9(12) .
C12 C13 C14 N3 26.5(16) .
C16 N2 C15 C2 -175.9(10) .
Mn2 N2 C15 C2 -10.6(15) .
C3 C2 C15 N2 167.3(10) .
C1 C2 C15 N2 -12.8(18) .
C15 N2 C16 C17 -172.7(10) .
Mn2 N2 C16 C17 20.8(12) .
C18 N4 C17 C16 -69.0(14) .
C21 N4 C17 C16 171.6(10) .
Mn2 N4 C17 C16 54.7(11) .
N2 C16 C17 N4 -54.5(13) .
C21 N4 C18 C19 -44.8(13) .
C17 N4 C18 C19 -165.6(11) .
Mn2 N4 C18 C19 79.0(12) .
N4 C18 C19 C20 27.0(15) .
C18 C19 C20 C21 -1.2(15) .
C18 N4 C21 C20 42.5(12) .
C17 N4 C21 C20 169.0(10) .
Mn2 N4 C21 C20 -82.8(11) .
C19 C20 C21 N4 -23.9(14) .
O4 Mn1 N5 C22 1(2) .
O1 Mn1 N5 C22 108(2) .
O2 Mn1 N5 C22 -2(7) .
N1 Mn1 N5 C22 -170(2) .
N3 Mn1 N5 C22 -94(2) .
Mn1 N5 C22 N6 -138(7) .
C23 N6 C22 N5 -160(7) .
Mn2 N7 C23 N6 57(17) 1_655
C22 N6 C23 N7 161(13) .
O4 Mn1 O2 C24 48.3(11) .
O1 Mn1 O2 C24 -58.3(11) .
N1 Mn1 O2 C24 -141.0(11) .
N5 Mn1 O2 C24 51(6) .
N3 Mn1 O2 C24 143.1(11) .
O5 Mn2 O3 C24 -91.7(11) .
O1 Mn2 O3 C24 1.0(11) .
N2 Mn2 O3 C24 140(2) .
N7 Mn2 O3 C24 91.2(11) 1_455
N4 Mn2 O3 C24 -175.7(11) .
O1 Mn1 O4 C26 -2.6(11) .
O2 Mn1 O4 C26 -95.4(11) .
N1 Mn1 O4 C26 165.0(17) .
N5 Mn1 O4 C26 84.7(11) .
N3 Mn1 O4 C26 177.0(11) .
O3 Mn2 O5 C26 38.6(11) .
O1 Mn2 O5 C26 -64.8(11) .
N2 Mn2 O5 C26 -147.3(11) .
N7 Mn2 O5 C26 119(7) 1_455
N4 Mn2 O5 C26 138.0(11) .
Mn1 O2 C24 O3 20.3(19) .
Mn1 O2 C24 C25 -162.6(8) .
Mn2 O3 C24 O2 14(2) .
Mn2 O3 C24 C25 -163.0(7) .
Mn1 O4 C26 O5 10.0(18) .
Mn1 O4 C26 C27 -168.2(8) .
Mn2 O5 C26 O4 30.9(18) .
Mn2 O5 C26 C27 -150.9(9) .
